data_4068949
loop_
_publ_author_name
'Izod, Keith'
'Stewart, John'
'Clark, Ewan R.'
'McFarlane, William'
'Allen, Ben'
'Clegg, William'
'Harrington, Ross W.'

_publ_section_title
;
 Dynamic Behavior of Intramolecularly Base-Stabilized Phosphatetrylenes.
 Insights into the Inversion Processes of Trigonal Pyramidal
 Geramanium(II) and Tin(II) Centers
;
_journal_issue 12
_journal_name_full Organometallics
_journal_page_first 3327
_journal_paper_doi 10.1021/om8011757
_journal_volume 28
_journal_year 2009
_chemical_formula_moiety 'C16 H31 Cl Ge N P Si2'
_chemical_formula_sum 'C16 H31 Cl Ge N P Si2'
_chemical_formula_weight 432.61
_chemical_name_systematic
;
 ?
;
_space_group_IT_number 14
_symmetry_cell_setting monoclinic
_symmetry_space_group_name_Hall '-P 2ybc'
_symmetry_space_group_name_H-M 'P 1 21/c 1'
_atom_sites_solution_hydrogens geom
_atom_sites_solution_primary direct
_atom_sites_solution_secondary difmap
_audit_creation_method SHELXL-97
_cell_angle_alpha 90.00
_cell_angle_beta 106.099(4)
_cell_angle_gamma 90.00
_cell_formula_units_Z 4
_cell_length_a 19.1002(6)
_cell_length_b 10.1387(3)
_cell_length_c 11.5197(4)
_cell_measurement_reflns_used 7807
_cell_measurement_temperature 150(2)
_cell_measurement_theta_max 29.54
_cell_measurement_theta_min 2.72
_cell_volume 2143.32(13)
_computing_cell_refinement CrysAlisPro
_computing_data_collection CrysAlisPro
_computing_data_reduction CrysAlisPro
_computing_molecular_graphics 'Bruker SHELXTL'
_computing_publication_material 'Bruker SHELXTL and local programs'
_computing_structure_refinement 'Bruker SHELXTL'
_computing_structure_solution 'Bruker SHELXTL'
_diffrn_ambient_temperature 150(2)
_diffrn_detector_area_resol_mean 10.3968
_diffrn_measured_fraction_theta_full 0.994
_diffrn_measured_fraction_theta_max 0.994
_diffrn_measurement_device_type 'Oxford Diffraction Gemini A Ultra diffractometer'
_diffrn_measurement_method 'thick-slice \w scans'
_diffrn_radiation_monochromator 'mirror optics'
_diffrn_radiation_source 'sealed tube with Enhance optics'
_diffrn_radiation_type MoK\a
_diffrn_radiation_wavelength 0.71073
_diffrn_reflns_av_R_equivalents 0.0000
_diffrn_reflns_av_sigmaI/netI 0.0235
_diffrn_reflns_limit_h_max 22
_diffrn_reflns_limit_h_min -22
_diffrn_reflns_limit_k_max 12
_diffrn_reflns_limit_k_min -12
_diffrn_reflns_limit_l_max 13
_diffrn_reflns_limit_l_min -13
_diffrn_reflns_number 3740
_diffrn_reflns_theta_full 25.00
_diffrn_reflns_theta_max 25.00
_diffrn_reflns_theta_min 2.72
_diffrn_standards_number 0
_exptl_absorpt_coefficient_mu 1.738
_exptl_absorpt_correction_T_max 0.723
_exptl_absorpt_correction_T_min 0.543
_exptl_absorpt_correction_type multi-scan
_exptl_absorpt_process_details 'CrysAlisPro and Scalepack'
_exptl_crystal_colour colourless
_exptl_crystal_density_diffrn 1.341
_exptl_crystal_density_method 'not measured'
_exptl_crystal_description block
_exptl_crystal_F_000 904
_exptl_crystal_size_max 0.40
_exptl_crystal_size_mid 0.22
_exptl_crystal_size_min 0.20
_refine_diff_density_max 1.417
_refine_diff_density_min -0.541
_refine_diff_density_rms 0.113
_refine_ls_extinction_coef 0.0014(6)
_refine_ls_extinction_expression Fc^*^=kFc[1+0.001xFc^2^\l^3^/sin(2\q)]^-1/4^
_refine_ls_extinction_method SHELXL
_refine_ls_goodness_of_fit_ref 1.149
_refine_ls_hydrogen_treatment constr
_refine_ls_matrix_type full
_refine_ls_number_parameters 209
_refine_ls_number_reflns 3740
_refine_ls_number_restraints 0
_refine_ls_restrained_S_all 1.149
_refine_ls_R_factor_all 0.0531
_refine_ls_R_factor_gt 0.0474
_refine_ls_shift/su_max 0.015
_refine_ls_shift/su_mean 0.000
_refine_ls_structure_factor_coef Fsqd
_refine_ls_weighting_details 'calc w=1/[\s^2^(Fo^2^)+(0.0597P)^2^+16.6315P] where P=(Fo^2^+2Fc^2^)/3'
_refine_ls_weighting_scheme calc
_refine_ls_wR_factor_gt 0.1536
_refine_ls_wR_factor_ref 0.1556
_reflns_number_gt 3270
_reflns_number_total 3740
_reflns_threshold_expression I>2\s(I)
_cod_data_source_file om8011757_si_002.cif
_cod_data_source_block ki341_compound5
_cod_original_cell_volume 2143.32(12)
_cod_original_sg_symbol_H-M 'P 21/c'
_cod_database_code 4068949

loop_
_symmetry_equiv_pos_as_xyz
'x, y, z'
'-x, y+1/2, -z+1/2'
'-x, -y, -z'
'x, -y-1/2, z-1/2'

loop_
_atom_site_label
_atom_site_type_symbol
_atom_site_fract_x
_atom_site_fract_y
_atom_site_fract_z
_atom_site_U_iso_or_equiv
_atom_site_adp_type
_atom_site_occupancy
_atom_site_symmetry_multiplicity
_atom_site_calc_flag
_atom_site_refinement_flags
Ge Ge 0.11583(3) 0.92357(6) 0.07871(5) 0.0144(2) Uani 1 1 d .
Cl Cl 0.10933(8) 1.11351(15) 0.18382(14) 0.0226(4) Uani 1 1 d .
P P 0.23599(8) 0.84892(15) 0.19048(13) 0.0129(3) Uani 1 1 d .
Si1 Si 0.39749(9) 0.83377(17) 0.21915(16) 0.0185(4) Uani 1 1 d .
Si2 Si 0.30589(9) 1.08315(16) 0.08327(15) 0.0158(4) Uani 1 1 d .
N N 0.0696(2) 0.7945(5) 0.1910(4) 0.0153(10) Uani 1 1 d .
C1 C 0.3083(3) 0.9008(6) 0.1194(5) 0.0129(12) Uani 1 1 d .
H1A H 0.2985 0.8530 0.0406 0.015 Uiso 1 1 calc R
C2 C 0.4322(4) 0.9415(8) 0.3537(6) 0.0337(17) Uani 1 1 d .
H2A H 0.4782 0.9059 0.4044 0.051 Uiso 1 1 calc R
H2B H 0.3964 0.9447 0.4003 0.051 Uiso 1 1 calc R
H2C H 0.4402 1.0308 0.3273 0.051 Uiso 1 1 calc R
C3 C 0.3880(4) 0.6638(7) 0.2767(7) 0.0301(16) Uani 1 1 d .
H3A H 0.4346 0.6361 0.3319 0.045 Uiso 1 1 calc R
H3B H 0.3741 0.6023 0.2086 0.045 Uiso 1 1 calc R
H3C H 0.3504 0.6641 0.3198 0.045 Uiso 1 1 calc R
C4 C 0.4677(4) 0.8238(8) 0.1339(7) 0.0373(18) Uani 1 1 d .
H4A H 0.5122 0.7835 0.1853 0.056 Uiso 1 1 calc R
H4B H 0.4787 0.9127 0.1106 0.056 Uiso 1 1 calc R
H4C H 0.4490 0.7699 0.0613 0.056 Uiso 1 1 calc R
C5 C 0.3893(4) 1.1340(7) 0.0396(7) 0.0302(16) Uani 1 1 d .
H5A H 0.3843 1.2261 0.0127 0.045 Uiso 1 1 calc R
H5B H 0.3950 1.0776 -0.0262 0.045 Uiso 1 1 calc R
H5C H 0.4321 1.1250 0.1094 0.045 Uiso 1 1 calc R
C6 C 0.2997(4) 1.1865(7) 0.2137(6) 0.0258(15) Uani 1 1 d .
H6A H 0.2915 1.2787 0.1879 0.039 Uiso 1 1 calc R
H6B H 0.3452 1.1796 0.2786 0.039 Uiso 1 1 calc R
H6C H 0.2590 1.1557 0.2431 0.039 Uiso 1 1 calc R
C7 C 0.2267(4) 1.1119(6) -0.0538(5) 0.0227(14) Uani 1 1 d .
H7A H 0.2297 1.2013 -0.0846 0.034 Uiso 1 1 calc R
H7B H 0.1810 1.1021 -0.0317 0.034 Uiso 1 1 calc R
H7C H 0.2283 1.0475 -0.1164 0.034 Uiso 1 1 calc R
C8 C 0.2091(3) 0.6844(6) 0.1256(5) 0.0133(11) Uani 1 1 d .
C9 C 0.2378(3) 0.6201(6) 0.0427(5) 0.0170(12) Uani 1 1 d .
H9A H 0.2728 0.6643 0.0121 0.020 Uiso 1 1 calc R
C10 C 0.2167(3) 0.4929(6) 0.0033(5) 0.0210(13) Uani 1 1 d .
H10A H 0.2379 0.4505 -0.0522 0.025 Uiso 1 1 calc R
C11 C 0.1649(3) 0.4281(6) 0.0450(6) 0.0214(13) Uani 1 1 d .
H11A H 0.1503 0.3411 0.0181 0.026 Uiso 1 1 calc R
C12 C 0.1341(3) 0.4902(6) 0.1260(6) 0.0195(13) Uani 1 1 d .
H12A H 0.0987 0.4453 0.1551 0.023 Uiso 1 1 calc R
C13 C 0.1550(3) 0.6195(6) 0.1656(5) 0.0154(12) Uani 1 1 d .
C14 C 0.1199(3) 0.6854(6) 0.2516(5) 0.0176(12) Uani 1 1 d .
H14A H 0.1582 0.7221 0.3205 0.021 Uiso 1 1 calc R
H14B H 0.0921 0.6193 0.2838 0.021 Uiso 1 1 calc R
C15 C 0.0444(4) 0.8645(7) 0.2853(6) 0.0223(14) Uani 1 1 d .
H15A H 0.0227 0.8010 0.3293 0.033 Uiso 1 1 calc R
H15B H 0.0080 0.9308 0.2471 0.033 Uiso 1 1 calc R
H15C H 0.0860 0.9079 0.3417 0.033 Uiso 1 1 calc R
C16 C 0.0045(3) 0.7359(7) 0.1037(6) 0.0220(14) Uani 1 1 d .
H16A H -0.0224 0.6819 0.1474 0.033 Uiso 1 1 calc R
H16B H 0.0201 0.6807 0.0457 0.033 Uiso 1 1 calc R
H16C H -0.0272 0.8066 0.0604 0.033 Uiso 1 1 calc R

loop_
_atom_site_aniso_label
_atom_site_aniso_U_11
_atom_site_aniso_U_22
_atom_site_aniso_U_33
_atom_site_aniso_U_23
_atom_site_aniso_U_13
_atom_site_aniso_U_12
Ge 0.0121(3) 0.0173(4) 0.0139(3) 0.0015(2) 0.0039(2) -0.0001(2)
Cl 0.0246(8) 0.0165(7) 0.0300(8) 0.0005(6) 0.0131(6) 0.0041(6)
P 0.0121(7) 0.0127(7) 0.0147(7) -0.0010(6) 0.0051(6) -0.0012(6)
Si1 0.0104(7) 0.0188(9) 0.0246(9) 0.0009(7) 0.0019(7) 0.0001(7)
Si2 0.0163(8) 0.0127(8) 0.0192(8) -0.0006(6) 0.0064(6) -0.0025(7)
N 0.012(2) 0.020(3) 0.015(2) 0.000(2) 0.0046(19) 0.001(2)
C1 0.007(2) 0.016(3) 0.016(3) -0.004(2) 0.004(2) -0.003(2)
C2 0.024(4) 0.038(4) 0.030(4) -0.002(3) -0.008(3) -0.001(3)
C3 0.016(3) 0.026(4) 0.043(4) 0.008(3) 0.000(3) 0.003(3)
C4 0.021(3) 0.045(5) 0.048(5) 0.003(4) 0.015(3) 0.008(3)
C5 0.022(3) 0.029(4) 0.040(4) 0.009(3) 0.010(3) -0.002(3)
C6 0.029(3) 0.018(3) 0.025(3) -0.007(3) 0.000(3) 0.000(3)
C7 0.030(4) 0.018(3) 0.018(3) 0.003(3) 0.003(3) 0.000(3)
C8 0.009(3) 0.014(3) 0.013(3) 0.001(2) -0.001(2) 0.001(2)
C9 0.017(3) 0.015(3) 0.020(3) 0.003(2) 0.005(2) 0.002(2)
C10 0.018(3) 0.020(3) 0.022(3) -0.003(3) 0.002(2) 0.000(3)
C11 0.021(3) 0.012(3) 0.029(3) 0.001(3) 0.003(3) 0.000(3)
C12 0.015(3) 0.013(3) 0.030(3) 0.004(3) 0.005(3) -0.005(2)
C13 0.014(3) 0.015(3) 0.017(3) 0.002(2) 0.003(2) 0.002(2)
C14 0.020(3) 0.019(3) 0.015(3) 0.003(2) 0.006(2) 0.003(3)
C15 0.024(3) 0.023(3) 0.025(3) 0.000(3) 0.017(3) 0.002(3)
C16 0.018(3) 0.023(3) 0.025(3) 0.001(3) 0.004(3) -0.006(3)

loop_
_atom_type_symbol
_atom_type_description
_atom_type_scat_dispersion_real
_atom_type_scat_dispersion_imag
_atom_type_scat_source
C C 0.0033 0.0016 'International Tables Vol C Tables 4.2.6.8 and 6.1.1.4'
H H 0.0000 0.0000 'International Tables Vol C Tables 4.2.6.8 and 6.1.1.4'
N N 0.0061 0.0033 'International Tables Vol C Tables 4.2.6.8 and 6.1.1.4'
Si Si 0.0817 0.0704 'International Tables Vol C Tables 4.2.6.8 and 6.1.1.4'
P P 0.1023 0.0942 'International Tables Vol C Tables 4.2.6.8 and 6.1.1.4'
Cl Cl 0.1484 0.1585 'International Tables Vol C Tables 4.2.6.8 and 6.1.1.4'
Ge Ge 0.1547 1.8001 'International Tables Vol C Tables 4.2.6.8 and 6.1.1.4'

loop_
_geom_angle_atom_site_label_1
_geom_angle_atom_site_label_2
_geom_angle_atom_site_label_3
_geom_angle
Cl Ge P 99.42(6)
Cl Ge N 95.73(14)
P Ge N 88.70(13)
Ge P C1 112.74(19)
Ge P C8 87.14(17)
C1 P C8 103.6(3)
C1 Si1 C2 110.3(3)
C1 Si1 C3 112.6(3)
C1 Si1 C4 110.8(3)
C2 Si1 C3 107.0(3)
C2 Si1 C4 109.1(4)
C3 Si1 C4 106.8(4)
C1 Si2 C5 111.0(3)
C1 Si2 C6 112.1(3)
C1 Si2 C7 107.5(3)
C5 Si2 C6 108.1(3)
C5 Si2 C7 106.1(3)
C6 Si2 C7 111.9(3)
Ge N C14 113.7(3)
Ge N C15 114.3(4)
Ge N C16 103.7(3)
C14 N C15 107.9(4)
C14 N C16 109.1(5)
C15 N C16 107.8(5)
P C1 Si1 106.4(3)
P C1 Si2 113.3(3)
P C1 H1A 106.7
Si1 C1 Si2 116.5(3)
Si1 C1 H1A 106.7
Si2 C1 H1A 106.7
Si1 C2 H2A 109.5
Si1 C2 H2B 109.5
Si1 C2 H2C 109.5
H2A C2 H2B 109.5
H2A C2 H2C 109.5
H2B C2 H2C 109.5
Si1 C3 H3A 109.5
Si1 C3 H3B 109.5
Si1 C3 H3C 109.5
H3A C3 H3B 109.5
H3A C3 H3C 109.5
H3B C3 H3C 109.5
Si1 C4 H4A 109.5
Si1 C4 H4B 109.5
Si1 C4 H4C 109.5
H4A C4 H4B 109.5
H4A C4 H4C 109.5
H4B C4 H4C 109.5
Si2 C5 H5A 109.5
Si2 C5 H5B 109.5
Si2 C5 H5C 109.5
H5A C5 H5B 109.5
H5A C5 H5C 109.5
H5B C5 H5C 109.5
Si2 C6 H6A 109.5
Si2 C6 H6B 109.5
Si2 C6 H6C 109.5
H6A C6 H6B 109.5
H6A C6 H6C 109.5
H6B C6 H6C 109.5
Si2 C7 H7A 109.5
Si2 C7 H7B 109.5
Si2 C7 H7C 109.5
H7A C7 H7B 109.5
H7A C7 H7C 109.5
H7B C7 H7C 109.5
P C8 C9 125.8(4)
P C8 C13 116.0(4)
C9 C8 C13 118.1(5)
C8 C9 H9A 119.1
C8 C9 C10 121.8(6)
H9A C9 C10 119.1
C9 C10 H10A 120.0
C9 C10 C11 119.9(6)
H10A C10 C11 120.0
C10 C11 H11A 120.1
C10 C11 C12 119.8(6)
H11A C11 C12 120.1
C11 C12 H12A 119.8
C11 C12 C13 120.4(5)
H12A C12 C13 119.8
C8 C13 C12 119.9(5)
C8 C13 C14 120.8(5)
C12 C13 C14 119.3(5)
N C14 C13 111.5(5)
N C14 H14A 109.3
N C14 H14B 109.3
C13 C14 H14A 109.3
C13 C14 H14B 109.3
H14A C14 H14B 108.0
N C15 H15A 109.5
N C15 H15B 109.5
N C15 H15C 109.5
H15A C15 H15B 109.5
H15A C15 H15C 109.5
H15B C15 H15C 109.5
N C16 H16A 109.5
N C16 H16B 109.5
N C16 H16C 109.5
H16A C16 H16B 109.5
H16A C16 H16C 109.5
H16B C16 H16C 109.5

loop_
_geom_bond_atom_site_label_1
_geom_bond_atom_site_label_2
_geom_bond_distance
Ge Cl 2.2965(16)
Ge P 2.4205(16)
Ge N 2.191(5)
P C1 1.866(6)
P C8 1.842(6)
Si1 C1 1.897(6)
Si1 C2 1.862(7)
Si1 C3 1.874(7)
Si1 C4 1.871(7)
Si2 C1 1.893(6)
Si2 C5 1.871(7)
Si2 C6 1.862(7)
Si2 C7 1.881(6)
N C14 1.504(8)
N C15 1.484(8)
N C16 1.489(7)
C1 H1A 1.000
C2 H2A 0.980
C2 H2B 0.980
C2 H2C 0.980
C3 H3A 0.980
C3 H3B 0.980
C3 H3C 0.980
C4 H4A 0.980
C4 H4B 0.980
C4 H4C 0.980
C5 H5A 0.980
C5 H5B 0.980
C5 H5C 0.980
C6 H6A 0.980
C6 H6B 0.980
C6 H6C 0.980
C7 H7A 0.980
C7 H7B 0.980
C7 H7C 0.980
C8 C9 1.388(8)
C8 C13 1.405(8)
C9 H9A 0.950
C9 C10 1.390(9)
C10 H10A 0.950
C10 C11 1.381(9)
C11 H11A 0.950
C11 C12 1.384(9)
C12 H12A 0.950
C12 C13 1.409(9)
C13 C14 1.500(8)
C14 H14A 0.990
C14 H14B 0.990
C15 H15A 0.980
C15 H15B 0.980
C15 H15C 0.980
C16 H16A 0.980
C16 H16B 0.980
C16 H16C 0.980

loop_
_geom_torsion_atom_site_label_1
_geom_torsion_atom_site_label_2
_geom_torsion_atom_site_label_3
_geom_torsion_atom_site_label_4
_geom_torsion
Cl Ge P C1 -95.5(2)
Cl Ge P C8 161.03(19)
N Ge P C1 168.9(2)
N Ge P C8 65.4(2)
Cl Ge N C14 -119.8(4)
Cl Ge N C15 4.7(4)
Cl Ge N C16 121.8(3)
P Ge N C14 -20.4(4)
P Ge N C15 104.0(4)
P Ge N C16 -138.8(4)
Ge P C1 Si1 179.97(17)
Ge P C1 Si2 50.6(3)
C8 P C1 Si1 -87.4(3)
C8 P C1 Si2 143.3(3)
C5 Si2 C1 P 169.4(3)
C5 Si2 C1 Si1 45.4(4)
C6 Si2 C1 P 48.4(4)
C6 Si2 C1 Si1 -75.6(4)
C7 Si2 C1 P -74.9(4)
C7 Si2 C1 Si1 161.1(3)
C2 Si1 C1 P -79.6(4)
C2 Si1 C1 Si2 47.9(4)
C3 Si1 C1 P 39.8(4)
C3 Si1 C1 Si2 167.3(3)
C4 Si1 C1 P 159.5(3)
C4 Si1 C1 Si2 -73.1(4)
Ge P C8 C9 112.3(5)
Ge P C8 C13 -68.3(4)
C1 P C8 C9 -0.4(5)
C1 P C8 C13 179.0(4)
P C8 C9 C10 176.6(5)
C13 C8 C9 C10 -2.8(8)
C8 C9 C10 C11 1.3(9)
C9 C10 C11 C12 -0.1(9)
C10 C11 C12 C13 0.5(9)
P C8 C13 C12 -176.3(4)
P C8 C13 C14 2.7(7)
C9 C8 C13 C12 3.1(8)
C9 C8 C13 C14 -177.8(5)
C11 C12 C13 C8 -2.0(9)
C11 C12 C13 C14 178.9(5)
C8 C13 C14 N 71.7(7)
C12 C13 C14 N -109.2(6)
Ge N C14 C13 -45.3(6)
C15 N C14 C13 -173.2(5)
C16 N C14 C13 69.9(6)
